data_7124726
loop_
_publ_author_name
'Zhuang, Zeyan'
'Shen, Pingchuan'
'Ding, Siyang'
'Luo, Wenwen'
'He, Bairong'
'Nie, Han'
'Wang, Bohan'
'Huang, Tianbai'
'Hu, Rongrong'
'Qin, Anjun'
'Zhao, Zujin'
'Tang, Ben Zhong'

_publ_section_title
;
 Synthesis, aggregation-enhanced emission, polymorphism and piezochromism
 of TPE-cored foldamers with through-space conjugation.
;
_journal_issue 72
_journal_name_full 'Chemical communications (Cambridge, England)'
_journal_page_first 10842
_journal_page_last 10845
_journal_paper_doi 10.1039/c6cc04233c
_journal_volume 52
_journal_year 2016
_chemical_formula_moiety 'C36 H26 N2, C H2 Cl2'
_chemical_formula_sum 'C37 H28 Cl2 N2'
_chemical_formula_weight 571.51
_space_group_IT_number 14
_space_group_name_Hall '-P 2yn'
_space_group_name_H-M_alt 'P 1 21/n 1'
_symmetry_cell_setting monoclinic
_symmetry_space_group_name_Hall '-P 2yn'
_symmetry_space_group_name_H-M 'P 1 21/n 1'
_atom_sites_solution_hydrogens geom
_atom_sites_solution_primary direct
_atom_sites_solution_secondary difmap
_audit_creation_method SHELXL-97
_audit_update_record
;
2016-03-17 deposited with the CCDC.
2016-07-25 downloaded from the CCDC.
;
_cell_angle_alpha 90.00
_cell_angle_beta 90.739(2)
_cell_angle_gamma 90.00
_cell_formula_units_Z 4
_cell_length_a 10.2875(10)
_cell_length_b 9.5469(8)
_cell_length_c 30.516(3)
_cell_measurement_reflns_used 1999
_cell_measurement_temperature 173(2)
_cell_measurement_theta_max 21.05
_cell_measurement_theta_min 2.52
_cell_volume 2996.8(5)
_computing_structure_refinement 'SHELXL-97 (Sheldrick, 2008)'
_computing_structure_solution 'SHELXS-97 (Sheldrick, 2008)'
_diffrn_ambient_temperature 173(2)
_diffrn_measured_fraction_theta_full 0.983
_diffrn_measured_fraction_theta_max 0.983
_diffrn_measurement_device_type 'APEX2 CCD detector'
_diffrn_radiation_monochromator graphite
_diffrn_radiation_source 'fine-focus sealed tube'
_diffrn_radiation_type MoK\a
_diffrn_radiation_wavelength 0.71073
_diffrn_reflns_av_R_equivalents 0.0485
_diffrn_reflns_av_sigmaI/netI 0.0719
_diffrn_reflns_limit_h_max 12
_diffrn_reflns_limit_h_min -12
_diffrn_reflns_limit_k_max 11
_diffrn_reflns_limit_k_min -11
_diffrn_reflns_limit_l_max 32
_diffrn_reflns_limit_l_min -36
_diffrn_reflns_number 14491
_diffrn_reflns_theta_full 25.40
_diffrn_reflns_theta_max 25.40
_diffrn_reflns_theta_min 2.08
_exptl_absorpt_coefficient_mu 0.245
_exptl_absorpt_correction_T_max 0.7454
_exptl_absorpt_correction_T_min 0.6719
_exptl_absorpt_correction_type multi-scan
_exptl_absorpt_process_details 'SADABS (Bruker, 2011)'
_exptl_crystal_density_diffrn 1.267
_exptl_crystal_density_method 'not measured'
_exptl_crystal_description block
_exptl_crystal_F_000 1192
_exptl_crystal_size_max 0.37
_exptl_crystal_size_mid 0.33
_exptl_crystal_size_min 0.24
_refine_diff_density_max 0.203
_refine_diff_density_min -0.383
_refine_diff_density_rms 0.048
_refine_ls_extinction_method none
_refine_ls_goodness_of_fit_ref 1.044
_refine_ls_hydrogen_treatment constr
_refine_ls_matrix_type full
_refine_ls_number_parameters 370
_refine_ls_number_reflns 5432
_refine_ls_number_restraints 0
_refine_ls_restrained_S_all 1.044
_refine_ls_R_factor_all 0.1042
_refine_ls_R_factor_gt 0.0524
_refine_ls_shift/su_max 0.000
_refine_ls_shift/su_mean 0.000
_refine_ls_structure_factor_coef Fsqd
_refine_ls_weighting_details 'calc w=1/[\s^2^(Fo^2^)+(0.0560P)^2^+0.0000P] where P=(Fo^2^+2Fc^2^)/3'
_refine_ls_weighting_scheme calc
_refine_ls_wR_factor_gt 0.1159
_refine_ls_wR_factor_ref 0.1383
_reflns_number_gt 3182
_reflns_number_total 5432
_reflns_threshold_expression >2sigma(I)
_cod_data_source_file c6cc04233c2.cif
_cod_data_source_block 1
_cod_depositor_comments
;
The following automatic conversions were performed:

data item '_symmetry_cell_setting' value 'Monoclinic' was changed to
'monoclinic' in accordance with the
/home/saulius/struct/COD-crude-data/automatic-downloads/DataCite-retrospective/RSC/depositions/lib/dictionaries/cif_core.dic
dictionary named 'cif_core.dic' version 2.4.2 last updated on
2011-04-26.

Automatic conversion script
Id: cif_fix_values 6909 2019-04-08 15:41:33Z antanas 
;
_cod_original_cell_volume 2996.9(5)
_cod_original_sg_symbol_Hall '-P 2yn  '
_cod_original_sg_symbol_H-M 'P2(1)/n  '
_cod_database_code 7124726

loop_
_symmetry_equiv_pos_as_xyz
'x, y, z'
'-x+1/2, y+1/2, -z+1/2'
'-x, -y, -z'
'x-1/2, -y-1/2, z-1/2'

loop_
_atom_site_label
_atom_site_type_symbol
_atom_site_fract_x
_atom_site_fract_y
_atom_site_fract_z
_atom_site_U_iso_or_equiv
_atom_site_adp_type
_atom_site_occupancy
_atom_site_symmetry_multiplicity
_atom_site_calc_flag
_atom_site_refinement_flags
C1 C 0.5724(2) 0.7110(2) 0.15260(7) 0.0282(6) Uani 1 1 d .
C2 C 0.4537(2) 0.7358(3) 0.16960(7) 0.0287(6) Uani 1 1 d .
C3 C 0.6060(2) 0.7266(3) 0.10533(8) 0.0291(6) Uani 1 1 d .
C4 C 0.5367(2) 0.6642(3) 0.07039(8) 0.0314(6) Uani 1 1 d .
C5 C 0.5769(3) 0.6897(3) 0.02745(8) 0.0373(7) Uani 1 1 d .
H5 H 0.5298 0.6484 0.0038 0.045 Uiso 1 1 calc R
C6 C 0.6825(3) 0.7727(3) 0.01856(9) 0.0406(7) Uani 1 1 d .
H6 H 0.7069 0.7894 -0.0109 0.049 Uiso 1 1 calc R
C7 C 0.7528(3) 0.8316(3) 0.05254(8) 0.0394(7) Uani 1 1 d .
H7 H 0.8267 0.8879 0.0467 0.047 Uiso 1 1 calc R
C8 C 0.7151(2) 0.8082(3) 0.09520(8) 0.0344(7) Uani 1 1 d .
H8 H 0.7646 0.8487 0.1184 0.041 Uiso 1 1 calc R
C9 C 0.2157(3) 0.4791(3) 0.05945(10) 0.0516(8) Uani 1 1 d .
H9 H 0.1376 0.4892 0.0428 0.062 Uiso 1 1 calc R
C10 C 0.3144(3) 0.5754(3) 0.05295(8) 0.0412(7) Uani 1 1 d .
H10 H 0.3038 0.6479 0.0319 0.049 Uiso 1 1 calc R
C11 C 0.4280(3) 0.5655(3) 0.07717(8) 0.0334(7) Uani 1 1 d .
C12 C 0.4383(3) 0.4544(3) 0.10641(8) 0.0365(7) Uani 1 1 d .
H12 H 0.5155 0.4416 0.1233 0.044 Uiso 1 1 calc R
C13 C 0.3357(3) 0.3631(3) 0.11060(9) 0.0447(8) Uani 1 1 d .
H13 H 0.3448 0.2885 0.1310 0.054 Uiso 1 1 calc R
C14 C 0.6886(2) 0.6758(3) 0.18050(8) 0.0330(7) Uani 1 1 d .
C15 C 0.7649(3) 0.5594(3) 0.17087(9) 0.0432(7) Uani 1 1 d .
H15 H 0.7392 0.4984 0.1477 0.052 Uiso 1 1 calc R
C16 C 0.8773(3) 0.5316(4) 0.19451(10) 0.0563(9) Uani 1 1 d .
H16 H 0.9264 0.4498 0.1883 0.068 Uiso 1 1 calc R
C17 C 0.9183(3) 0.6217(4) 0.22689(10) 0.0617(10) Uani 1 1 d .
H17 H 0.9969 0.6037 0.2426 0.074 Uiso 1 1 calc R
C18 C 0.8454(3) 0.7378(4) 0.23649(10) 0.0565(9) Uani 1 1 d .
H18 H 0.8736 0.8001 0.2590 0.068 Uiso 1 1 calc R
C19 C 0.7309(3) 0.7650(3) 0.21363(8) 0.0430(7) Uani 1 1 d .
H19 H 0.6809 0.8453 0.2207 0.052 Uiso 1 1 calc R
C20 C 0.3382(2) 0.7885(3) 0.14433(8) 0.0306(6) Uani 1 1 d .
C21 C 0.3393(2) 0.9096(3) 0.11804(8) 0.0323(6) Uani 1 1 d .
C22 C 0.2256(3) 0.9472(3) 0.09555(8) 0.0426(7) Uani 1 1 d .
H22 H 0.2267 1.0272 0.0770 0.051 Uiso 1 1 calc R
C23 C 0.1121(3) 0.8725(3) 0.09923(9) 0.0500(8) Uani 1 1 d .
H23 H 0.0360 0.9011 0.0837 0.060 Uiso 1 1 calc R
C24 C 0.1100(3) 0.7555(3) 0.12576(9) 0.0494(8) Uani 1 1 d .
H24 H 0.0321 0.7031 0.1287 0.059 Uiso 1 1 calc R
C25 C 0.2217(3) 0.7147(3) 0.14796(8) 0.0380(7) Uani 1 1 d .
H25 H 0.2191 0.6341 0.1662 0.046 Uiso 1 1 calc R
C26 C 0.6001(3) 1.1437(3) 0.07337(10) 0.0478(8) Uani 1 1 d .
H26 H 0.6261 1.1781 0.0456 0.057 Uiso 1 1 calc R
C27 C 0.4942(3) 1.0545(3) 0.07442(9) 0.0394(7) Uani 1 1 d .
H27 H 0.4501 1.0286 0.0481 0.047 Uiso 1 1 calc R
C28 C 0.4530(3) 1.0031(3) 0.11477(8) 0.0317(6) Uani 1 1 d .
C29 C 0.5228(3) 1.0470(3) 0.15141(9) 0.0375(7) Uani 1 1 d .
H29 H 0.4985 1.0159 0.1797 0.045 Uiso 1 1 calc R
C30 C 0.6274(3) 1.1354(3) 0.14687(10) 0.0484(8) Uani 1 1 d .
H30 H 0.6735 1.1633 0.1726 0.058 Uiso 1 1 calc R
C31 C 0.4256(3) 0.7101(3) 0.21694(8) 0.0333(6) Uani 1 1 d .
C32 C 0.3570(3) 0.8079(3) 0.24111(8) 0.0384(7) Uani 1 1 d .
H32 H 0.3275 0.8914 0.2272 0.046 Uiso 1 1 calc R
C33 C 0.3306(3) 0.7867(3) 0.28492(9) 0.0505(8) Uani 1 1 d .
H33 H 0.2852 0.8561 0.3010 0.061 Uiso 1 1 calc R
C34 C 0.3699(3) 0.6653(4) 0.30527(10) 0.0572(9) Uani 1 1 d .
H34 H 0.3527 0.6511 0.3355 0.069 Uiso 1 1 calc R
C35 C 0.4346(3) 0.5639(4) 0.28177(9) 0.0560(9) Uani 1 1 d .
H35 H 0.4604 0.4790 0.2956 0.067 Uiso 1 1 calc R
C36 C 0.4619(3) 0.5864(3) 0.23781(9) 0.0441(8) Uani 1 1 d .
H36 H 0.5061 0.5161 0.2218 0.053 Uiso 1 1 calc R
C37 C 0.9282(3) 0.2887(3) 0.06842(10) 0.0576(9) Uani 1 1 d .
H37A H 0.8733 0.2378 0.0895 0.069 Uiso 1 1 calc R
H37B H 1.0149 0.3029 0.0822 0.069 Uiso 1 1 calc R
Cl1 Cl 0.85748(9) 0.45283(10) 0.05665(3) 0.0716(3) Uani 1 1 d .
Cl2 Cl 0.94432(10) 0.18747(11) 0.02034(3) 0.0881(4) Uani 1 1 d .
N1 N 0.2244(3) 0.3724(3) 0.08787(8) 0.0512(7) Uani 1 1 d .
N2 N 0.6679(2) 1.1845(3) 0.10838(9) 0.0512(7) Uani 1 1 d .

loop_
_atom_site_aniso_label
_atom_site_aniso_U_11
_atom_site_aniso_U_22
_atom_site_aniso_U_33
_atom_site_aniso_U_23
_atom_site_aniso_U_13
_atom_site_aniso_U_12
C1 0.0375(16) 0.0233(14) 0.0238(13) -0.0001(11) 0.0016(11) -0.0006(12)
C2 0.0354(16) 0.0252(15) 0.0257(14) -0.0017(11) 0.0042(12) -0.0006(12)
C3 0.0293(15) 0.0309(15) 0.0271(14) 0.0051(12) 0.0018(11) 0.0082(12)
C4 0.0306(15) 0.0317(16) 0.0322(15) 0.0006(12) 0.0038(12) 0.0042(12)
C5 0.0441(18) 0.0409(17) 0.0269(14) -0.0022(13) 0.0023(12) 0.0043(14)
C6 0.0405(17) 0.0505(19) 0.0310(15) 0.0085(14) 0.0128(13) 0.0085(15)
C7 0.0321(16) 0.0477(19) 0.0386(16) 0.0104(14) 0.0062(13) 0.0032(14)
C8 0.0294(15) 0.0407(17) 0.0332(15) 0.0013(13) 0.0042(12) 0.0042(13)
C9 0.049(2) 0.064(2) 0.0421(18) -0.0084(17) -0.0032(15) -0.0109(17)
C10 0.0448(18) 0.0457(19) 0.0332(15) -0.0042(13) 0.0002(13) -0.0072(15)
C11 0.0417(17) 0.0338(16) 0.0249(14) -0.0075(13) 0.0053(12) 0.0014(13)
C12 0.0452(18) 0.0299(16) 0.0345(15) -0.0048(13) 0.0053(13) 0.0016(14)
C13 0.059(2) 0.0362(18) 0.0389(17) -0.0045(14) 0.0088(15) -0.0020(16)
C14 0.0342(16) 0.0408(17) 0.0240(14) 0.0059(13) 0.0037(12) -0.0035(13)
C15 0.0419(18) 0.053(2) 0.0347(16) 0.0092(14) 0.0031(13) 0.0080(15)
C16 0.049(2) 0.072(2) 0.048(2) 0.0236(18) 0.0018(16) 0.0169(18)
C17 0.047(2) 0.093(3) 0.045(2) 0.030(2) -0.0118(16) -0.002(2)
C18 0.061(2) 0.068(2) 0.0391(18) 0.0120(17) -0.0146(16) -0.020(2)
C19 0.0503(19) 0.0458(19) 0.0329(16) 0.0063(14) -0.0033(14) -0.0036(15)
C20 0.0351(16) 0.0313(16) 0.0256(14) -0.0068(12) 0.0061(12) 0.0012(13)
C21 0.0341(16) 0.0369(17) 0.0261(14) -0.0025(12) 0.0049(12) 0.0035(13)
C22 0.0436(19) 0.051(2) 0.0336(16) 0.0050(14) 0.0009(13) 0.0072(15)
C23 0.0322(18) 0.071(2) 0.0469(18) -0.0008(17) -0.0051(14) 0.0038(16)
C24 0.0368(18) 0.061(2) 0.0508(19) -0.0097(17) 0.0059(15) -0.0077(16)
C25 0.0394(17) 0.0389(17) 0.0359(15) -0.0028(13) 0.0066(13) -0.0032(14)
C26 0.0478(19) 0.046(2) 0.050(2) 0.0188(16) 0.0121(16) 0.0035(16)
C27 0.0416(17) 0.0391(18) 0.0376(16) 0.0071(14) 0.0033(13) 0.0098(14)
C28 0.0366(16) 0.0249(15) 0.0337(15) 0.0032(12) 0.0053(12) 0.0077(12)
C29 0.0429(17) 0.0363(17) 0.0333(16) 0.0021(13) 0.0025(13) -0.0019(14)
C30 0.054(2) 0.0438(19) 0.0478(19) -0.0025(16) 0.0032(15) -0.0078(16)
C31 0.0359(15) 0.0325(16) 0.0317(15) 0.0005(13) 0.0081(12) -0.0041(13)
C32 0.0460(18) 0.0360(17) 0.0335(15) -0.0006(13) 0.0098(13) -0.0014(14)
C33 0.063(2) 0.054(2) 0.0343(17) -0.0024(16) 0.0175(15) -0.0008(17)
C34 0.064(2) 0.074(3) 0.0348(17) 0.0106(17) 0.0173(16) -0.0018(19)
C35 0.065(2) 0.059(2) 0.0443(19) 0.0221(16) 0.0106(16) 0.0068(18)
C36 0.0515(19) 0.0382(18) 0.0428(17) 0.0047(14) 0.0126(14) 0.0033(15)
C37 0.0444(19) 0.073(2) 0.055(2) 0.0119(18) 0.0064(15) -0.0049(17)
Cl1 0.0702(6) 0.0801(7) 0.0649(6) 0.0069(5) 0.0122(5) 0.0141(5)
Cl2 0.0860(8) 0.0862(8) 0.0928(8) -0.0166(6) 0.0310(6) -0.0035(6)
N1 0.0553(18) 0.0511(17) 0.0473(16) -0.0081(14) 0.0074(13) -0.0135(14)
N2 0.0480(16) 0.0467(17) 0.0591(18) 0.0066(14) 0.0056(14) -0.0064(13)

loop_
_atom_type_symbol
_atom_type_description
_atom_type_scat_dispersion_real
_atom_type_scat_dispersion_imag
_atom_type_scat_source
C C 0.0033 0.0016 'International Tables Vol C Tables 4.2.6.8 and 6.1.1.4'
H H 0.0000 0.0000 'International Tables Vol C Tables 4.2.6.8 and 6.1.1.4'
N N 0.0061 0.0033 'International Tables Vol C Tables 4.2.6.8 and 6.1.1.4'
Cl Cl 0.1484 0.1585 'International Tables Vol C Tables 4.2.6.8 and 6.1.1.4'

loop_
_geom_angle_atom_site_label_1
_geom_angle_atom_site_label_2
_geom_angle_atom_site_label_3
_geom_angle
C2 C1 C3 124.9(2)
C2 C1 C14 122.6(2)
C3 C1 C14 112.3(2)
C1 C2 C20 125.2(2)
C1 C2 C31 121.9(2)
C20 C2 C31 113.0(2)
C8 C3 C4 117.8(2)
C8 C3 C1 117.6(2)
C4 C3 C1 124.6(2)
C5 C4 C3 118.9(2)
C5 C4 C11 118.3(2)
C3 C4 C11 122.7(2)
C6 C5 C4 121.9(3)
C6 C5 H5 119.1
C4 C5 H5 119.1
C5 C6 C7 119.7(2)
C5 C6 H6 120.2
C7 C6 H6 120.2
C6 C7 C8 119.6(3)
C6 C7 H7 120.2
C8 C7 H7 120.2
C7 C8 C3 122.1(3)
C7 C8 H8 118.9
C3 C8 H8 118.9
N1 C9 C10 123.6(3)
N1 C9 H9 118.2
C10 C9 H9 118.2
C11 C10 C9 119.7(3)
C11 C10 H10 120.2
C9 C10 H10 120.2
C10 C11 C12 117.0(3)
C10 C11 C4 121.2(2)
C12 C11 C4 121.6(2)
C13 C12 C11 119.4(3)
C13 C12 H12 120.3
C11 C12 H12 120.3
N1 C13 C12 124.3(3)
N1 C13 H13 117.8
C12 C13 H13 117.8
C19 C14 C15 118.1(3)
C19 C14 C1 121.2(2)
C15 C14 C1 120.4(2)
C16 C15 C14 120.9(3)
C16 C15 H15 119.6
C14 C15 H15 119.6
C17 C16 C15 120.2(3)
C17 C16 H16 119.9
C15 C16 H16 119.9
C16 C17 C18 119.7(3)
C16 C17 H17 120.1
C18 C17 H17 120.1
C17 C18 C19 120.5(3)
C17 C18 H18 119.8
C19 C18 H18 119.8
C18 C19 C14 120.6(3)
C18 C19 H19 119.7
C14 C19 H19 119.7
C25 C20 C21 118.3(2)
C25 C20 C2 117.8(2)
C21 C20 C2 123.9(2)
C22 C21 C20 118.6(2)
C22 C21 C28 118.1(2)
C20 C21 C28 123.2(2)
C23 C22 C21 122.3(3)
C23 C22 H22 118.8
C21 C22 H22 118.8
C22 C23 C24 119.2(3)
C22 C23 H23 120.4
C24 C23 H23 120.4
C23 C24 C25 119.7(3)
C23 C24 H24 120.1
C25 C24 H24 120.1
C24 C25 C20 121.9(3)
C24 C25 H25 119.1
C20 C25 H25 119.1
N2 C26 C27 124.6(3)
N2 C26 H26 117.7
C27 C26 H26 117.7
C26 C27 C28 119.0(3)
C26 C27 H27 120.5
C28 C27 H27 120.5
C29 C28 C27 116.4(2)
C29 C28 C21 122.1(2)
C27 C28 C21 121.5(2)
C30 C29 C28 120.1(3)
C30 C29 H29 119.9
C28 C29 H29 119.9
N2 C30 C29 123.8(3)
N2 C30 H30 118.1
C29 C30 H30 118.1
C32 C31 C36 117.6(2)
C32 C31 C2 120.5(2)
C36 C31 C2 121.8(2)
C33 C32 C31 121.5(3)
C33 C32 H32 119.3
C31 C32 H32 119.3
C34 C33 C32 120.1(3)
C34 C33 H33 120.0
C32 C33 H33 120.0
C33 C34 C35 119.9(3)
C33 C34 H34 120.1
C35 C34 H34 120.1
C34 C35 C36 119.8(3)
C34 C35 H35 120.1
C36 C35 H35 120.1
C35 C36 C31 121.1(3)
C35 C36 H36 119.5
C31 C36 H36 119.5
Cl1 C37 Cl2 111.11(17)
Cl1 C37 H37A 109.4
Cl2 C37 H37A 109.4
Cl1 C37 H37B 109.4
Cl2 C37 H37B 109.4
H37A C37 H37B 108.0
C13 N1 C9 115.9(3)
C26 N2 C30 116.0(3)

loop_
_geom_bond_atom_site_label_1
_geom_bond_atom_site_label_2
_geom_bond_distance
C1 C2 1.354(3)
C1 C3 1.495(3)
C1 C14 1.496(3)
C2 C20 1.496(3)
C2 C31 1.497(3)
C3 C8 1.404(3)
C3 C4 1.407(3)
C4 C5 1.400(3)
C4 C11 1.479(3)
C5 C6 1.375(4)
C5 H5 0.9500
C6 C7 1.376(4)
C6 H6 0.9500
C7 C8 1.381(3)
C7 H7 0.9500
C8 H8 0.9500
C9 N1 1.340(4)
C9 C10 1.386(4)
C9 H9 0.9500
C10 C11 1.377(4)
C10 H10 0.9500
C11 C12 1.389(3)
C12 C13 1.376(4)
C12 H12 0.9500
C13 N1 1.335(4)
C13 H13 0.9500
C14 C19 1.388(4)
C14 C15 1.394(4)
C15 C16 1.381(4)
C15 H15 0.9500
C16 C17 1.373(4)
C16 H16 0.9500
C17 C18 1.372(5)
C17 H17 0.9500
C18 C19 1.386(4)
C18 H18 0.9500
C19 H19 0.9500
C20 C25 1.396(4)
C20 C21 1.408(3)
C21 C22 1.396(4)
C21 C28 1.475(4)
C22 C23 1.373(4)
C22 H22 0.9500
C23 C24 1.380(4)
C23 H23 0.9500
C24 C25 1.383(4)
C24 H24 0.9500
C25 H25 0.9500
C26 N2 1.327(4)
C26 C27 1.384(4)
C26 H26 0.9500
C27 C28 1.396(3)
C27 H27 0.9500
C28 C29 1.386(4)
C29 C30 1.376(4)
C29 H29 0.9500
C30 N2 1.336(3)
C30 H30 0.9500
C31 C32 1.389(3)
C31 C36 1.391(4)
C32 C33 1.383(4)
C32 H32 0.9500
C33 C34 1.373(4)
C33 H33 0.9500
C34 C35 1.381(4)
C34 H34 0.9500
C35 C36 1.391(4)
C35 H35 0.9500
C36 H36 0.9500
C37 Cl1 1.762(3)
C37 Cl2 1.767(3)
C37 H37A 0.9900
C37 H37B 0.9900
